data_1553827
loop_
_publ_author_name
'Sun, Haiyu'
'Xu, Shiyan'
'Xing, Zhimin'
'Liu, Lin'
'Feng, Shangbiao'
'Fang, Bowen'
'Xie, Xingang'
'She, Xuegong'

_publ_section_title
;
 Rapid construction of complex tetracyclic frameworks via a
 gold(i)-catalyzed tandem 1,2-acyloxy migration/[3 + 2]
 cycloaddition/Friedel--Crafts type cyclization reaction of linear enynyl
 esters
;
_journal_issue 11
_journal_name_full 'Organic Chemistry Frontiers'
_journal_page_first 2109
_journal_paper_doi 10.1039/C7QO00511C
_journal_volume 4
_journal_year 2017
_chemical_formula_moiety 'C27 H33 N O7 S'
_chemical_formula_sum 'C27 H33 N O7 S'
_chemical_formula_weight 515.60
_space_group_crystal_system monoclinic
_space_group_IT_number 15
_space_group_name_Hall '-C 2yc'
_space_group_name_H-M_alt 'C 1 2/c 1'
_atom_sites_solution_hydrogens geom
_atom_sites_solution_primary direct
_atom_sites_solution_secondary difmap
_audit_creation_date 2017-01-13
_audit_creation_method
;
Olex2 1.2
(compiled 2016.11.30 svn.r3356 for OlexSys, GUI svn.r5269)
;
_audit_update_record
;
2017-03-22 deposited with the CCDC.
2017-07-27 downloaded from the CCDC.
;
_cell_angle_alpha 90.00
_cell_angle_beta 117.401(6)
_cell_angle_gamma 90.00
_cell_formula_units_Z 8
_cell_length_a 22.1510(11)
_cell_length_b 9.8005(4)
_cell_length_c 26.0531(13)
_cell_measurement_reflns_used 2070
_cell_measurement_temperature 292.59(11)
_cell_measurement_theta_max 27.7690
_cell_measurement_theta_min 3.6580
_cell_volume 5021.3(5)
_computing_cell_refinement
;
CrysAlisPro, Agilent Technologies,
Version 1.171.37.33 (release 27-03-2014 CrysAlis171 .NET)
(compiled Mar 27 2014,17:12:48)
;
_computing_data_collection
;
CrysAlisPro, Agilent Technologies,
Version 1.171.37.33 (release 27-03-2014 CrysAlis171 .NET)
(compiled Mar 27 2014,17:12:48)
;
_computing_data_reduction
;
CrysAlisPro, Agilent Technologies,
Version 1.171.37.33 (release 27-03-2014 CrysAlis171 .NET)
(compiled Mar 27 2014,17:12:48)
;
_computing_molecular_graphics 'Olex2 (Dolomanov et al., 2009)'
_computing_publication_material 'Olex2 (Dolomanov et al., 2009)'
_computing_structure_refinement 'ShelXL (Sheldrick, 2015)'
_computing_structure_solution 'ShelXS (Sheldrick, 2008)'
_diffrn_ambient_environment air
_diffrn_ambient_temperature 292.59(11)
_diffrn_detector 'CCD plate'
_diffrn_detector_area_resol_mean 16.0733
_diffrn_detector_type Eos
_diffrn_measured_fraction_theta_full 0.9943
_diffrn_measured_fraction_theta_max 0.8831
_diffrn_measurement_details
;
#__ type_ start__ end____ width___ exp.time_
  1 omega    1.00   80.00   1.0000    5.0000
omega____ theta____ kappa____ phi______ frames
    -       22.7867   57.0000  -60.0000 79

#__ type_ start__ end____ width___ exp.time_
  2 omega   55.00   90.00   1.0000    5.0000
omega____ theta____ kappa____ phi______ frames
    -       22.7867   57.0000  -30.0000 35

#__ type_ start__ end____ width___ exp.time_
  3 omega   10.00   90.00   1.0000    5.0000
omega____ theta____ kappa____ phi______ frames
    -       22.7867   57.0000 -150.0000 80

#__ type_ start__ end____ width___ exp.time_
  4 omega   73.00   98.00   1.0000    5.0000
omega____ theta____ kappa____ phi______ frames
    -       22.7867 -178.0000  150.0000 25
;
_diffrn_measurement_device 'four-circle diffractometer'
_diffrn_measurement_device_type 'SuperNova, Dual, Cu at zero, Eos'
_diffrn_measurement_method '\w scans'
_diffrn_orient_matrix_UB_11 -0.0179066000
_diffrn_orient_matrix_UB_12 -0.0193710000
_diffrn_orient_matrix_UB_13 -0.0294943000
_diffrn_orient_matrix_UB_21 0.0313068000
_diffrn_orient_matrix_UB_22 -0.0100576000
_diffrn_orient_matrix_UB_23 -0.0007267000
_diffrn_orient_matrix_UB_31 0.0004598000
_diffrn_orient_matrix_UB_32 -0.0689998000
_diffrn_orient_matrix_UB_33 0.0083754000
_diffrn_radiation_monochromator mirror
_diffrn_radiation_probe x-ray
_diffrn_radiation_type 'Mo K\a'
_diffrn_radiation_wavelength 0.71073
_diffrn_reflns_av_R_equivalents 0.0376
_diffrn_reflns_av_unetI/netI 0.0595
_diffrn_reflns_limit_h_max 27
_diffrn_reflns_limit_h_min -18
_diffrn_reflns_limit_k_max 11
_diffrn_reflns_limit_k_min -12
_diffrn_reflns_limit_l_max 21
_diffrn_reflns_limit_l_min -32
_diffrn_reflns_number 9050
_diffrn_reflns_theta_full 25.50
_diffrn_reflns_theta_max 26.02
_diffrn_reflns_theta_min 3.28
_diffrn_source 'SuperNova (Mo) X-ray Source'
_exptl_absorpt_coefficient_mu 0.177
_exptl_absorpt_correction_T_max 1.00000
_exptl_absorpt_correction_T_min 0.98741
_exptl_absorpt_correction_type multi-scan
_exptl_absorpt_process_details
;
CrysAlisPro, Agilent Technologies,
Version 1.171.37.33 (release 27-03-2014 CrysAlis171 .NET)
(compiled Mar 27 2014,17:12:48)
Empirical absorption correction using spherical harmonics,
 implemented in SCALE3 ABSPACK scaling algorithm.
;
_exptl_crystal_colour 'clear light colourless'
_exptl_crystal_colour_lustre clear
_exptl_crystal_colour_modifier light
_exptl_crystal_colour_primary colourless
_exptl_crystal_density_diffrn 1.364
_exptl_crystal_density_method 'not measured'
_exptl_crystal_description needle
_exptl_crystal_F_000 2192
_exptl_crystal_size_max 0.21
_exptl_crystal_size_mid 0.14
_exptl_crystal_size_min 0.12
_refine_diff_density_max 0.292
_refine_diff_density_min -0.431
_refine_diff_density_rms 0.062
_refine_ls_extinction_method none
_refine_ls_goodness_of_fit_ref 1.038
_refine_ls_hydrogen_treatment constr
_refine_ls_matrix_type full
_refine_ls_number_parameters 330
_refine_ls_number_reflns 4923
_refine_ls_number_restraints 0
_refine_ls_restrained_S_all 1.038
_refine_ls_R_factor_all 0.0815
_refine_ls_R_factor_gt 0.0529
_refine_ls_shift/su_max 0.001
_refine_ls_shift/su_mean 0.000
_refine_ls_structure_factor_coef Fsqd
_refine_ls_weighting_details 'calc w=1/[\s^2^(Fo^2^)+(0.0471P)^2^+3.3874P] where P=(Fo^2^+2Fc^2^)/3'
_refine_ls_weighting_scheme calc
_refine_ls_wR_factor_gt 0.1140
_refine_ls_wR_factor_ref 0.1334
_reflns_number_gt 3422
_reflns_number_total 4923
_reflns_threshold_expression >2sigma(I)
_cod_data_source_file c7qo00511c2.cif
_cod_data_source_block sunhy_0112
_cod_original_cell_volume 5021.3(4)
_cod_database_code 1553827
_reflns_odcompleteness_completeness 99.43
_reflns_odcompleteness_iscentric 1
_reflns_odcompleteness_theta 26.32
_olex2_refinement_description
;
1. Fixed Uiso
 At 1.2 times of:
  All C(H) groups, All C(H,H) groups
 At 1.5 times of:
  All C(H,H,H) groups
2.a Secondary CH2 refined with riding coordinates:
 C2(H2A,H2B), C3(H3A,H3B), C12(H12A,H12B), C15(H15A,H15B), C16(H16A,H16B),
 C17(H17A,H17B)
2.b Aromatic/amide H refined with riding coordinates:
 C5(H5), C7(H7), C21(H21), C23(H23), C24(H24), C25(H25)
2.c Idealised Me refined as rotating group:
 C10(H10A,H10B,H10C), C11(H11A,H11B,H11C), C18(H18A,H18B,H18C), C19(H19A,H19B,
 H19C), C26(H26A,H26B,H26C)
;
_olex2_date_sample_data_collection 2017-01-12
_olex2_submission_special_instructions 'No special instructions were received'

loop_
_space_group_symop_id
_space_group_symop_operation_xyz
1 'x, y, z'
2 '-x, y, -z+1/2'
3 'x+1/2, y+1/2, z'
4 '-x+1/2, y+1/2, -z+1/2'
5 '-x, -y, -z'
6 'x, -y, z-1/2'
7 '-x+1/2, -y+1/2, -z'
8 'x+1/2, -y+1/2, z-1/2'

loop_
_atom_site_label
_atom_site_type_symbol
_atom_site_fract_x
_atom_site_fract_y
_atom_site_fract_z
_atom_site_U_iso_or_equiv
_atom_site_adp_type
_atom_site_occupancy
_atom_site_calc_flag
_atom_site_refinement_flags_posn
S1 S 0.18169(3) 0.49731(7) 0.03329(3) 0.03843(19) Uani 1 d .
O1 O 0.09406(9) 0.4491(2) 0.31188(8) 0.0486(5) Uani 1 d .
O2 O 0.40260(9) 0.4516(2) 0.44719(8) 0.0519(5) Uani 1 d .
O3 O 0.26972(8) 0.42504(19) 0.24422(7) 0.0417(5) Uani 1 d .
O4 O 0.14783(8) 0.57525(16) 0.20799(7) 0.0317(4) Uani 1 d .
O5 O 0.03219(9) 0.7075(2) 0.14795(9) 0.0570(6) Uani 1 d .
O6 O 0.16343(9) 0.3878(2) -0.00777(8) 0.0532(5) Uani 1 d .
O7 O 0.15996(9) 0.6334(2) 0.01364(8) 0.0513(5) Uani 1 d .
N1 N 0.15024(10) 0.4589(2) 0.07738(9) 0.0321(5) Uani 1 d .
C0AA C 0.05068(12) 0.6384(3) 0.11931(11) 0.0354(6) Uani 1 d .
C1 C 0.14434(12) 0.4733(2) 0.24672(10) 0.0315(6) Uani 1 d .
C2 C 0.09154(13) 0.5237(3) 0.26454(11) 0.0420(7) Uani 1 d .
H2A H 0.0995 0.6195 0.2748 0.050 Uiso 1 calc R
H2B H 0.0465 0.5152 0.2320 0.050 Uiso 1 calc R
C3 C 0.15342(14) 0.4880(3) 0.36256(12) 0.0446(7) Uani 1 d .
H3A H 0.1576 0.4316 0.3946 0.054 Uiso 1 calc R
H3B H 0.1488 0.5821 0.3718 0.054 Uiso 1 calc R
C4 C 0.21710(13) 0.4738(2) 0.35548(11) 0.0337(6) Uani 1 d .
C5 C 0.27925(13) 0.4696(3) 0.40602(11) 0.0390(6) Uani 1 d .
H5 H 0.2805 0.4769 0.4421 0.047 Uiso 1 calc R
C6 C 0.33821(13) 0.4545(3) 0.40151(11) 0.0374(6) Uani 1 d .
C7 C 0.33643(12) 0.4392(3) 0.34765(11) 0.0365(6) Uani 1 d .
H7 H 0.3766 0.4268 0.3451 0.044 Uiso 1 calc R
C8 C 0.27457(12) 0.4425(2) 0.29785(10) 0.0326(6) Uani 1 d .
C9 C 0.21297(12) 0.4638(2) 0.30056(10) 0.0318(6) Uani 1 d .
C10 C 0.40907(16) 0.4655(4) 0.50404(12) 0.0653(9) Uani 1 d .
H10A H 0.3895 0.5507 0.5070 0.098 Uiso 1 calc GR
H10B H 0.4563 0.4635 0.5318 0.098 Uiso 1 calc GR
H10C H 0.3857 0.3918 0.5116 0.098 Uiso 1 calc GR
C11 C 0.33136(13) 0.4068(3) 0.24003(12) 0.0492(8) Uani 1 d .
H11A H 0.3209 0.3947 0.2002 0.074 Uiso 1 calc GR
H11B H 0.3549 0.3277 0.2618 0.074 Uiso 1 calc GR
H11C H 0.3597 0.4858 0.2553 0.074 Uiso 1 calc GR
C12 C 0.12422(12) 0.3427(3) 0.21049(10) 0.0350(6) Uani 1 d .
H12A H 0.0972 0.2844 0.2220 0.042 Uiso 1 calc R
H12B H 0.1644 0.2928 0.2156 0.042 Uiso 1 calc R
C13 C 0.08238(12) 0.3871(2) 0.14668(10) 0.0317(6) Uani 1 d .
C14 C 0.11017(11) 0.5370(2) 0.14862(10) 0.0287(5) Uani 1 d .
C15 C 0.16124(12) 0.5560(2) 0.12377(10) 0.0307(5) Uani 1 d .
H15A H 0.1571 0.6481 0.1089 0.037 Uiso 1 calc R
H15B H 0.2071 0.5450 0.1547 0.037 Uiso 1 calc R
C16 C 0.15614(13) 0.3171(3) 0.09771(12) 0.0396(6) Uani 1 d .
H16A H 0.1970 0.3056 0.1341 0.048 Uiso 1 calc R
H16B H 0.1580 0.2548 0.0696 0.048 Uiso 1 calc R
C17 C 0.09356(13) 0.2896(3) 0.10544(11) 0.0393(6) Uani 1 d .
H17A H 0.0964 0.1972 0.1197 0.047 Uiso 1 calc R
H17B H 0.0540 0.2943 0.0678 0.047 Uiso 1 calc R
C18 C 0.00535(12) 0.3818(3) 0.12799(12) 0.0457(7) Uani 1 d .
H18A H -0.0072 0.2905 0.1325 0.069 Uiso 1 calc GR
H18B H -0.0195 0.4087 0.0882 0.069 Uiso 1 calc GR
H18C H -0.0050 0.4428 0.1517 0.069 Uiso 1 calc GR
C19 C 0.01752(13) 0.6513(3) 0.05459(11) 0.0473(7) Uani 1 d .
H19A H -0.0309 0.6572 0.0398 0.071 Uiso 1 calc GR
H19B H 0.0285 0.5729 0.0384 0.071 Uiso 1 calc GR
H19C H 0.0338 0.7322 0.0442 0.071 Uiso 1 calc GR
C20 C 0.27079(12) 0.4984(3) 0.07414(11) 0.0336(6) Uani 1 d .
C21 C 0.30808(13) 0.3815(3) 0.07806(12) 0.0404(6) Uani 1 d .
H21 H 0.2862 0.3026 0.0585 0.048 Uiso 1 calc R
C22 C 0.41156(13) 0.4999(3) 0.14147(12) 0.0390(6) Uani 1 d .
C23 C 0.37810(13) 0.3831(3) 0.11136(12) 0.0426(7) Uani 1 d .
H23 H 0.4031 0.3051 0.1136 0.051 Uiso 1 calc R
C24 C 0.37300(14) 0.6139(3) 0.13777(13) 0.0464(7) Uani 1 d .
H24 H 0.3946 0.6920 0.1583 0.056 Uiso 1 calc R
C25 C 0.30338(13) 0.6148(3) 0.10441(12) 0.0430(7) Uani 1 d .
H25 H 0.2785 0.6929 0.1022 0.052 Uiso 1 calc R
C26 C 0.48805(14) 0.5012(3) 0.17577(15) 0.0590(9) Uani 1 d .
H26A H 0.5031 0.4182 0.1976 0.088 Uiso 1 calc GR
H26B H 0.5020 0.5777 0.2017 0.088 Uiso 1 calc GR
H26C H 0.5077 0.5086 0.1498 0.088 Uiso 1 calc GR

loop_
_atom_site_aniso_label
_atom_site_aniso_U_11
_atom_site_aniso_U_22
_atom_site_aniso_U_33
_atom_site_aniso_U_23
_atom_site_aniso_U_13
_atom_site_aniso_U_12
S1 0.0353(4) 0.0521(4) 0.0307(4) 0.0006(3) 0.0176(3) 0.0036(3)
O1 0.0426(11) 0.0682(13) 0.0433(12) -0.0006(10) 0.0270(9) -0.0059(10)
O2 0.0404(11) 0.0730(14) 0.0308(11) -0.0006(9) 0.0064(8) 0.0018(10)
O3 0.0278(9) 0.0692(13) 0.0299(10) 0.0012(9) 0.0149(7) 0.0084(9)
O4 0.0326(9) 0.0349(9) 0.0281(9) -0.0030(7) 0.0145(7) -0.0031(7)
O5 0.0488(12) 0.0656(14) 0.0547(13) -0.0081(11) 0.0220(10) 0.0229(10)
O6 0.0494(12) 0.0760(14) 0.0364(11) -0.0189(10) 0.0217(9) -0.0050(10)
O7 0.0491(12) 0.0598(13) 0.0470(12) 0.0183(10) 0.0237(9) 0.0131(10)
N1 0.0352(11) 0.0334(11) 0.0337(12) -0.0024(9) 0.0209(9) 0.0011(9)
C0AA 0.0275(13) 0.0368(14) 0.0417(15) -0.0026(12) 0.0157(11) -0.0001(11)
C1 0.0310(13) 0.0344(14) 0.0322(14) 0.0025(10) 0.0171(11) 0.0016(11)
C2 0.0361(15) 0.0578(18) 0.0382(15) 0.0043(13) 0.0222(12) 0.0045(13)
C3 0.0497(17) 0.0559(18) 0.0355(15) -0.0017(13) 0.0259(13) 0.0006(14)
C4 0.0388(14) 0.0340(14) 0.0328(14) -0.0011(11) 0.0202(11) -0.0024(11)
C5 0.0499(17) 0.0411(15) 0.0264(13) -0.0013(11) 0.0178(12) -0.0024(13)
C6 0.0363(14) 0.0379(15) 0.0308(14) 0.0013(11) 0.0094(11) -0.0021(12)
C7 0.0305(13) 0.0434(15) 0.0360(14) 0.0010(12) 0.0158(11) 0.0015(11)
C8 0.0331(13) 0.0376(14) 0.0282(13) 0.0015(11) 0.0152(10) 0.0026(11)
C9 0.0312(13) 0.0323(13) 0.0335(14) 0.0007(11) 0.0163(11) -0.0009(11)
C10 0.063(2) 0.087(2) 0.0285(16) -0.0036(16) 0.0058(14) -0.0034(18)
C11 0.0353(15) 0.080(2) 0.0396(16) 0.0092(15) 0.0237(12) 0.0103(15)
C12 0.0339(14) 0.0358(14) 0.0375(14) 0.0028(11) 0.0184(11) -0.0020(11)
C13 0.0286(13) 0.0324(13) 0.0346(14) -0.0026(10) 0.0151(11) -0.0036(10)
C14 0.0263(12) 0.0315(13) 0.0287(13) -0.0016(10) 0.0129(10) 0.0016(10)
C15 0.0295(13) 0.0338(13) 0.0306(13) -0.0015(10) 0.0155(10) 0.0009(10)
C16 0.0455(16) 0.0339(14) 0.0436(16) -0.0035(12) 0.0240(13) 0.0034(12)
C17 0.0446(16) 0.0337(14) 0.0401(15) -0.0044(11) 0.0200(12) -0.0051(12)
C18 0.0335(15) 0.0543(18) 0.0468(17) -0.0037(13) 0.0163(12) -0.0095(13)
C19 0.0406(16) 0.0507(17) 0.0403(16) 0.0042(13) 0.0098(12) 0.0087(13)
C20 0.0330(13) 0.0378(14) 0.0354(14) 0.0000(11) 0.0204(11) 0.0025(11)
C21 0.0420(15) 0.0372(15) 0.0484(17) -0.0060(12) 0.0264(13) -0.0017(12)
C22 0.0355(14) 0.0412(15) 0.0472(16) 0.0007(12) 0.0250(12) 0.0014(12)
C23 0.0412(15) 0.0389(15) 0.0541(18) 0.0001(13) 0.0275(13) 0.0070(12)
C24 0.0427(16) 0.0368(15) 0.063(2) -0.0063(13) 0.0267(14) -0.0050(13)
C25 0.0392(15) 0.0364(15) 0.0583(18) 0.0004(13) 0.0265(13) 0.0067(12)
C26 0.0404(17) 0.058(2) 0.076(2) -0.0033(17) 0.0250(16) -0.0021(15)

loop_
_atom_type_symbol
_atom_type_description
_atom_type_scat_dispersion_real
_atom_type_scat_dispersion_imag
_atom_type_scat_source
C C 0.0033 0.0016 'International Tables Vol C Tables 4.2.6.8 and 6.1.1.4'
H H 0.0000 0.0000 'International Tables Vol C Tables 4.2.6.8 and 6.1.1.4'
N N 0.0061 0.0033 'International Tables Vol C Tables 4.2.6.8 and 6.1.1.4'
O O 0.0106 0.0060 'International Tables Vol C Tables 4.2.6.8 and 6.1.1.4'
S S 0.1246 0.1234 'International Tables Vol C Tables 4.2.6.8 and 6.1.1.4'

loop_
_geom_angle_atom_site_label_1
_geom_angle_atom_site_label_2
_geom_angle_atom_site_label_3
_geom_angle
O6 S1 N1 106.58(11)
O6 S1 C20 107.97(11)
O7 S1 O6 119.84(12)
O7 S1 N1 106.48(11)
O7 S1 C20 108.04(12)
N1 S1 C20 107.34(11)
C2 O1 C3 108.7(2)
C6 O2 C10 117.7(2)
C8 O3 C11 117.83(19)
C14 O4 C1 112.46(17)
C15 N1 S1 117.72(16)
C15 N1 C16 111.25(19)
C16 N1 S1 118.28(16)
O5 C0AA C14 120.6(2)
O5 C0AA C19 121.0(2)
C19 C0AA C14 118.3(2)
O4 C1 C2 106.47(19)
O4 C1 C9 109.46(19)
O4 C1 C12 103.97(19)
C2 C1 C12 114.3(2)
C9 C1 C2 108.6(2)
C9 C1 C12 113.60(19)
O1 C2 C1 111.8(2)
O1 C2 H2A 109.3
O1 C2 H2B 109.3
C1 C2 H2A 109.3
C1 C2 H2B 109.3
H2A C2 H2B 107.9
O1 C3 H3A 109.2
O1 C3 H3B 109.2
O1 C3 C4 112.2(2)
H3A C3 H3B 107.9
C4 C3 H3A 109.2
C4 C3 H3B 109.2
C5 C4 C3 117.2(2)
C9 C4 C3 120.5(2)
C9 C4 C5 122.3(2)
C4 C5 H5 120.5
C6 C5 C4 119.0(2)
C6 C5 H5 120.5
O2 C6 C7 114.0(2)
C5 C6 O2 125.3(2)
C5 C6 C7 120.7(2)
C6 C7 H7 120.1
C8 C7 C6 119.8(2)
C8 C7 H7 120.1
O3 C8 C7 122.3(2)
O3 C8 C9 116.6(2)
C7 C8 C9 121.1(2)
C4 C9 C1 120.4(2)
C4 C9 C8 116.9(2)
C8 C9 C1 122.7(2)
O2 C10 H10A 109.5
O2 C10 H10B 109.5
O2 C10 H10C 109.5
H10A C10 H10B 109.5
H10A C10 H10C 109.5
H10B C10 H10C 109.5
O3 C11 H11A 109.5
O3 C11 H11B 109.5
O3 C11 H11C 109.5
H11A C11 H11B 109.5
H11A C11 H11C 109.5
H11B C11 H11C 109.5
C1 C12 H12A 110.4
C1 C12 H12B 110.4
C1 C12 C13 106.74(19)
H12A C12 H12B 108.6
C13 C12 H12A 110.4
C13 C12 H12B 110.4
C12 C13 C14 101.22(18)
C17 C13 C12 111.5(2)
C17 C13 C14 114.4(2)
C17 C13 C18 105.55(19)
C18 C13 C12 111.0(2)
C18 C13 C14 113.42(19)
O4 C14 C0AA 107.90(18)
O4 C14 C13 107.60(18)
O4 C14 C15 104.22(18)
C0AA C14 C13 110.52(19)
C0AA C14 C15 109.69(19)
C15 C14 C13 116.40(19)
N1 C15 C14 112.91(19)
N1 C15 H15A 109.0
N1 C15 H15B 109.0
C14 C15 H15A 109.0
C14 C15 H15B 109.0
H15A C15 H15B 107.8
N1 C16 H16A 110.5
N1 C16 H16B 110.5
N1 C16 C17 106.3(2)
H16A C16 H16B 108.7
C17 C16 H16A 110.5
C17 C16 H16B 110.5
C13 C17 H17A 108.4
C13 C17 H17B 108.4
C16 C17 C13 115.7(2)
C16 C17 H17A 108.4
C16 C17 H17B 108.4
H17A C17 H17B 107.4
C13 C18 H18A 109.5
C13 C18 H18B 109.5
C13 C18 H18C 109.5
H18A C18 H18B 109.5
H18A C18 H18C 109.5
H18B C18 H18C 109.5
C0AA C19 H19A 109.5
C0AA C19 H19B 109.5
C0AA C19 H19C 109.5
H19A C19 H19B 109.5
H19A C19 H19C 109.5
H19B C19 H19C 109.5
C21 C20 S1 120.2(2)
C25 C20 S1 119.68(19)
C25 C20 C21 120.1(2)
C20 C21 H21 120.2
C23 C21 C20 119.5(2)
C23 C21 H21 120.2
C23 C22 C26 120.1(2)
C24 C22 C23 118.3(2)
C24 C22 C26 121.6(2)
C21 C23 C22 120.9(2)
C21 C23 H23 119.5
C22 C23 H23 119.5
C22 C24 H24 119.2
C25 C24 C22 121.7(3)
C25 C24 H24 119.2
C20 C25 H25 120.2
C24 C25 C20 119.5(2)
C24 C25 H25 120.2
C22 C26 H26A 109.5
C22 C26 H26B 109.5
C22 C26 H26C 109.5
H26A C26 H26B 109.5
H26A C26 H26C 109.5
H26B C26 H26C 109.5

loop_
_geom_bond_atom_site_label_1
_geom_bond_atom_site_label_2
_geom_bond_distance
S1 O6 1.4359(19)
S1 O7 1.4307(19)
S1 N1 1.638(2)
S1 C20 1.759(2)
O1 C2 1.412(3)
O1 C3 1.421(3)
O2 C6 1.374(3)
O2 C10 1.428(3)
O3 C8 1.362(3)
O3 C11 1.430(3)
O4 C1 1.447(3)
O4 C14 1.429(3)
O5 C0AA 1.210(3)
N1 C15 1.468(3)
N1 C16 1.471(3)
C0AA C14 1.543(3)
C0AA C19 1.503(3)
C1 C2 1.525(3)
C1 C9 1.525(3)
C1 C12 1.530(3)
C2 H2A 0.9700
C2 H2B 0.9700
C3 H3A 0.9700
C3 H3B 0.9700
C3 C4 1.511(3)
C4 C5 1.401(3)
C4 C9 1.394(3)
C5 H5 0.9300
C5 C6 1.372(4)
C6 C7 1.394(3)
C7 H7 0.9300
C7 C8 1.388(3)
C8 C9 1.414(3)
C10 H10A 0.9600
C10 H10B 0.9600
C10 H10C 0.9600
C11 H11A 0.9600
C11 H11B 0.9600
C11 H11C 0.9600
C12 H12A 0.9700
C12 H12B 0.9700
C12 C13 1.547(3)
C13 C14 1.585(3)
C13 C17 1.540(3)
C13 C18 1.545(3)
C14 C15 1.552(3)
C15 H15A 0.9700
C15 H15B 0.9700
C16 H16A 0.9700
C16 H16B 0.9700
C16 C17 1.514(3)
C17 H17A 0.9700
C17 H17B 0.9700
C18 H18A 0.9600
C18 H18B 0.9600
C18 H18C 0.9600
C19 H19A 0.9600
C19 H19B 0.9600
C19 H19C 0.9600
C20 C21 1.389(3)
C20 C25 1.386(3)
C21 H21 0.9300
C21 C23 1.386(3)
C22 C23 1.393(4)
C22 C24 1.383(4)
C22 C26 1.509(4)
C23 H23 0.9300
C24 H24 0.9300
C24 C25 1.378(4)
C25 H25 0.9300
C26 H26A 0.9600
C26 H26B 0.9600
C26 H26C 0.9600

loop_
_geom_torsion_atom_site_label_1
_geom_torsion_atom_site_label_2
_geom_torsion_atom_site_label_3
_geom_torsion_atom_site_label_4
_geom_torsion
S1 N1 C15 C14 159.98(16)
S1 N1 C16 C17 -147.42(17)
S1 C20 C21 C23 -178.70(19)
S1 C20 C25 C24 178.0(2)
O1 C3 C4 C5 -161.6(2)
O1 C3 C4 C9 17.6(3)
O2 C6 C7 C8 -179.0(2)
O3 C8 C9 C1 -2.6(3)
O3 C8 C9 C4 176.4(2)
O4 C1 C2 O1 -166.95(19)
O4 C1 C9 C4 127.8(2)
O4 C1 C9 C8 -53.2(3)
O4 C1 C12 C13 -28.7(2)
O4 C14 C15 N1 148.17(18)
O5 C0AA C14 O4 -18.6(3)
O5 C0AA C14 C13 98.8(3)
O5 C0AA C14 C15 -131.5(2)
O6 S1 N1 C15 -179.41(17)
O6 S1 N1 C16 42.2(2)
O6 S1 C20 C21 -21.8(2)
O6 S1 C20 C25 160.9(2)
O7 S1 N1 C15 -50.4(2)
O7 S1 N1 C16 171.22(18)
O7 S1 C20 C21 -152.8(2)
O7 S1 C20 C25 29.9(2)
N1 S1 C20 C21 92.7(2)
N1 S1 C20 C25 -84.5(2)
N1 C16 C17 C13 -56.9(3)
C0AA C14 C15 N1 -96.5(2)
C1 O4 C14 C0AA 114.5(2)
C1 O4 C14 C13 -4.8(2)
C1 O4 C14 C15 -128.94(19)
C1 C12 C13 C14 25.2(2)
C1 C12 C13 C17 147.18(19)
C1 C12 C13 C18 -95.5(2)
C2 O1 C3 C4 -53.9(3)
C2 C1 C9 C4 12.0(3)
C2 C1 C9 C8 -169.1(2)
C2 C1 C12 C13 86.9(2)
C3 O1 C2 C1 72.8(3)
C3 C4 C5 C6 178.9(2)
C3 C4 C9 C1 2.7(3)
C3 C4 C9 C8 -176.3(2)
C4 C5 C6 O2 178.6(2)
C4 C5 C6 C7 -2.0(4)
C5 C4 C9 C1 -178.1(2)
C5 C4 C9 C8 2.9(4)
C5 C6 C7 C8 1.6(4)
C6 C7 C8 O3 -178.5(2)
C6 C7 C8 C9 1.2(4)
C7 C8 C9 C1 177.7(2)
C7 C8 C9 C4 -3.3(4)
C9 C1 C2 O1 -49.2(3)
C9 C1 C12 C13 -147.6(2)
C9 C4 C5 C6 -0.3(4)
C10 O2 C6 C5 -0.1(4)
C10 O2 C6 C7 -179.6(2)
C11 O3 C8 C7 -1.9(4)
C11 O3 C8 C9 178.4(2)
C12 C1 C2 O1 78.8(3)
C12 C1 C9 C4 -116.5(2)
C12 C1 C9 C8 62.5(3)
C12 C13 C14 O4 -13.0(2)
C12 C13 C14 C0AA -130.6(2)
C12 C13 C14 C15 103.5(2)
C12 C13 C17 C16 -83.3(3)
C13 C14 C15 N1 29.9(3)
C14 O4 C1 C2 -100.3(2)
C14 O4 C1 C9 142.48(19)
C14 O4 C1 C12 20.8(2)
C14 C13 C17 C16 30.8(3)
C15 N1 C16 C17 71.7(2)
C16 N1 C15 C14 -58.9(2)
C17 C13 C14 O4 -133.0(2)
C17 C13 C14 C0AA 109.5(2)
C17 C13 C14 C15 -16.5(3)
C18 C13 C14 O4 105.9(2)
C18 C13 C14 C0AA -11.7(3)
C18 C13 C14 C15 -137.6(2)
C18 C13 C17 C16 156.2(2)
C19 C0AA C14 O4 160.0(2)
C19 C0AA C14 C13 -82.6(3)
C19 C0AA C14 C15 47.1(3)
C20 S1 N1 C15 65.11(19)
C20 S1 N1 C16 -73.3(2)
C20 C21 C23 C22 0.7(4)
C21 C20 C25 C24 0.8(4)
C22 C24 C25 C20 0.6(4)
C23 C22 C24 C25 -1.4(4)
C24 C22 C23 C21 0.7(4)
C25 C20 C21 C23 -1.4(4)
C26 C22 C23 C21 -177.8(3)
C26 C22 C24 C25 177.1(3)
